data_7152632
loop_
_publ_author_name
'Lari, Alberth'
'Pitak, Matuesz B.'
'Coles, Simon J.'
'Rees, Gregory J.'
'Day, Stephen P.'
'Smith, Mark E.'
'Hanna, John V.'
'Wallis, John D.'

_publ_section_title
;
 Models for incomplete nucleophilic attack on a protonated carbonyl group
 and electron-deficient alkenes: salts and zwitterions from
 1-dimethylamino-naphthalene-8-carbaldehyde.
;
_journal_issue 38
_journal_name_full 'Organic &amp; biomolecular chemistry'
_journal_page_first 7763
_journal_page_last 7779
_journal_paper_doi 10.1039/c2ob25929j
_journal_volume 10
_journal_year 2012
_chemical_formula_moiety 'C21 H23 N O4'
_chemical_formula_sum 'C21 H23 N O4'
_chemical_formula_weight 353.40
_chemical_name_systematic
;
1-(1!,1!-Diethyl-1!,2!-dihydrobenzo[cd]indol-1!-ium-2!-yl)-4,6-
dioxo-1,3-dioxan-5-ide
;
_space_group_IT_number 14
_symmetry_cell_setting monoclinic
_symmetry_space_group_name_Hall '-P 2yn'
_symmetry_space_group_name_H-M 'P 1 21/n 1'
_atom_sites_solution_hydrogens geom
_atom_sites_solution_primary direct
_atom_sites_solution_secondary difmap
_audit_creation_method SHELXL-97
_cell_angle_alpha 90.00
_cell_angle_beta 95.661(3)
_cell_angle_gamma 90.00
_cell_formula_units_Z 4
_cell_length_a 10.1338(3)
_cell_length_b 16.0686(5)
_cell_length_c 10.9554(4)
_cell_measurement_reflns_used 4406
_cell_measurement_temperature 150(2)
_cell_measurement_theta_max 29.1206
_cell_measurement_theta_min 2.8982
_cell_volume 1775.23(10)
_computing_cell_refinement
;
CrysAlisPro, Oxford Diffraction Ltd.,
Version 1.171.33.55 (release 05-01-2010 CrysAlis171 .NET)
(compiled Jan 5 2010,16:28:46)
;
_computing_data_collection
;
CrysAlisPro, Oxford Diffraction Ltd.,
Version 1.171.33.55 (release 05-01-2010 CrysAlis171 .NET)
(compiled Jan 5 2010,16:28:46)
;
_computing_data_reduction
;
CrysAlisPro, Oxford Diffraction Ltd.,
Version 1.171.33.55 (release 05-01-2010 CrysAlis171 .NET)
(compiled Jan 5 2010,16:28:46)
;
_computing_structure_refinement 'SHELXL-97 (Sheldrick, 1997)'
_computing_structure_solution 'SHELXS-97 (Sheldrick, 1990)'
_diffrn_ambient_temperature 150(2)
_diffrn_detector_area_resol_mean 15.9832
_diffrn_measured_fraction_theta_full 0.991
_diffrn_measured_fraction_theta_max 0.858
_diffrn_measurement_device_type 'Xcalibur, Sapphire3'
_diffrn_measurement_method '\w scans'
_diffrn_radiation_monochromator graphite
_diffrn_radiation_source 'Enhance (Mo) X-ray Source'
_diffrn_radiation_type 'Mo K\a'
_diffrn_radiation_wavelength 0.71073
_diffrn_reflns_av_R_equivalents 0.0188
_diffrn_reflns_av_sigmaI/netI 0.0396
_diffrn_reflns_limit_h_max 13
_diffrn_reflns_limit_h_min -12
_diffrn_reflns_limit_k_max 22
_diffrn_reflns_limit_k_min -20
_diffrn_reflns_limit_l_max 13
_diffrn_reflns_limit_l_min -14
_diffrn_reflns_number 8335
_diffrn_reflns_theta_full 27.00
_diffrn_reflns_theta_max 29.19
_diffrn_reflns_theta_min 2.90
_exptl_absorpt_coefficient_mu 0.091
_exptl_absorpt_correction_T_max 0.988
_exptl_absorpt_correction_T_min 0.983
_exptl_absorpt_correction_type analytical
_exptl_absorpt_process_details
;
CrysAlisPro, Oxford Diffraction Ltd.,
Version 1.171.33.55 (release 05-01-2010 CrysAlis171 .NET)
(compiled Jan 5 2010,16:28:46)
Analytical numeric absorption correction using a multifaceted crystal
model based on expressions derived by R.C. Clark & J.S. Reid.
(Clark, R. C. & Reid, J. S. (1995). Acta Cryst. A51, 887-897)
;
_exptl_crystal_colour colourless
_exptl_crystal_density_diffrn 1.322
_exptl_crystal_density_method 'not measured'
_exptl_crystal_description block
_exptl_crystal_F_000 752
_exptl_crystal_size_max 0.29
_exptl_crystal_size_mid 0.21
_exptl_crystal_size_min 0.16
_refine_diff_density_max 0.220
_refine_diff_density_min -0.211
_refine_diff_density_rms 0.039
_refine_ls_extinction_method none
_refine_ls_goodness_of_fit_ref 1.023
_refine_ls_hydrogen_treatment constr
_refine_ls_matrix_type full
_refine_ls_number_parameters 239
_refine_ls_number_reflns 4116
_refine_ls_number_restraints 3
_refine_ls_restrained_S_all 1.024
_refine_ls_R_factor_all 0.0554
_refine_ls_R_factor_gt 0.0376
_refine_ls_shift/su_max 0.000
_refine_ls_shift/su_mean 0.000
_refine_ls_structure_factor_coef Fsqd
_refine_ls_weighting_details 'calc w=1/[\s^2^(Fo^2^)+(0.0512P)^2^+0.0000P] where P=(Fo^2^+2Fc^2^)/3'
_refine_ls_weighting_scheme calc
_refine_ls_wR_factor_gt 0.0901
_refine_ls_wR_factor_ref 0.0942
_reflns_number_gt 3047
_reflns_number_total 4116
_reflns_threshold_expression >2sigma(I)
_cod_data_source_file c2ob25929j.txt
_cod_data_source_block compound_14
_cod_original_sg_symbol_H-M P21/n
_cod_database_code 7152632

loop_
_symmetry_equiv_pos_as_xyz
'x, y, z'
'-x+1/2, y+1/2, -z+1/2'
'-x, -y, -z'
'x-1/2, -y-1/2, z-1/2'

loop_
_atom_site_label
_atom_site_type_symbol
_atom_site_fract_x
_atom_site_fract_y
_atom_site_fract_z
_atom_site_U_iso_or_equiv
_atom_site_adp_type
_atom_site_occupancy
_atom_site_symmetry_multiplicity
_atom_site_calc_flag
_atom_site_refinement_flags
O1 O 0.35854(8) 0.18540(5) 0.71470(8) 0.0246(2) Uani 1 1 d .
O2 O 0.30431(9) 0.07149(5) 0.81178(8) 0.0249(2) Uani 1 1 d .
O3 O 0.14952(8) -0.04144(5) 0.50453(8) 0.0238(2) Uani 1 1 d U
O4 O 0.19860(9) -0.04227(5) 0.70663(8) 0.0259(2) Uani 1 1 d .
N1 N 0.17211(10) 0.17611(6) 0.41828(9) 0.0176(2) Uani 1 1 d .
C1 C 0.24600(12) 0.24658(7) 0.36984(11) 0.0183(3) Uani 1 1 d .
C2 C 0.19823(13) 0.31215(8) 0.29977(11) 0.0232(3) Uani 1 1 d .
H2 H 0.1062 0.3189 0.2760 0.028 Uiso 1 1 calc R
C3 C 0.29385(13) 0.36979(8) 0.26429(12) 0.0253(3) Uani 1 1 d .
H3 H 0.2638 0.4162 0.2154 0.030 Uiso 1 1 calc R
C4 C 0.42733(13) 0.36159(7) 0.29725(12) 0.0245(3) Uani 1 1 d .
H4 H 0.4869 0.4026 0.2728 0.029 Uiso 1 1 calc R
C5 C 0.61131(13) 0.27113(8) 0.40489(12) 0.0239(3) Uani 1 1 d .
H5 H 0.6805 0.3075 0.3866 0.029 Uiso 1 1 calc R
C6 C 0.64127(13) 0.19850(8) 0.46706(12) 0.0252(3) Uani 1 1 d .
H6 H 0.7316 0.1857 0.4912 0.030 Uiso 1 1 calc R
C7 C 0.54244(12) 0.14189(8) 0.49663(12) 0.0222(3) Uani 1 1 d .
H7 H 0.5659 0.0918 0.5394 0.027 Uiso 1 1 calc R
C8 C 0.41274(12) 0.16061(7) 0.46264(11) 0.0181(3) Uani 1 1 d .
C9 C 0.38166(12) 0.23517(7) 0.40102(11) 0.0178(3) Uani 1 1 d .
C10 C 0.47703(12) 0.29228(7) 0.36762(11) 0.0202(3) Uani 1 1 d .
C11 C 0.09252(12) 0.20282(8) 0.52289(11) 0.0216(3) Uani 1 1 d .
H11A H 0.0463 0.1533 0.5516 0.026 Uiso 1 1 calc R
H11B H 0.1554 0.2221 0.5919 0.026 Uiso 1 1 calc R
C12 C -0.00922(13) 0.27062(8) 0.49291(13) 0.0265(3) Uani 1 1 d .
H12A H 0.0361 0.3227 0.4764 0.040 Uiso 1 1 calc R
H12B H -0.0616 0.2785 0.5626 0.040 Uiso 1 1 calc R
H12C H -0.0680 0.2546 0.4203 0.040 Uiso 1 1 calc R
C13 C 0.08092(13) 0.13332(8) 0.31912(12) 0.0255(3) Uani 1 1 d .
H13A H 0.0469 0.0814 0.3532 0.031 Uiso 1 1 calc R
H13B H 0.0040 0.1700 0.2960 0.031 Uiso 1 1 calc R
C14 C 0.14687(15) 0.11229(9) 0.20501(12) 0.0318(3) Uani 1 1 d .
H14A H 0.1746 0.1637 0.1668 0.048 Uiso 1 1 calc R
H14B H 0.0841 0.0823 0.1471 0.048 Uiso 1 1 calc R
H14C H 0.2247 0.0772 0.2272 0.048 Uiso 1 1 calc R
C15 C 0.28931(11) 0.11019(7) 0.47348(11) 0.0174(3) Uani 1 1 d .
H15 H 0.2902 0.0636 0.4131 0.021 Uiso 1 1 calc R
C16 C 0.27290(12) 0.07233(7) 0.59310(11) 0.0181(3) Uani 1 1 d U
C17 C 0.31629(12) 0.11407(8) 0.70356(11) 0.0193(3) Uani 1 1 d .
C18 C 0.29353(13) -0.01770(8) 0.80517(12) 0.0247(3) Uani 1 1 d .
C19 C 0.20515(12) -0.00512(7) 0.59336(11) 0.0188(3) Uani 1 1 d U
C20 C 0.42874(14) -0.05461(8) 0.78969(13) 0.0307(3) Uani 1 1 d .
H20A H 0.4209 -0.1152 0.7810 0.046 Uiso 1 1 calc R
H20B H 0.4902 -0.0413 0.8618 0.046 Uiso 1 1 calc R
H20C H 0.4624 -0.0312 0.7162 0.046 Uiso 1 1 calc R
C21 C 0.23803(16) -0.04483(10) 0.92163(13) 0.0382(4) Uani 1 1 d .
H21A H 0.1538 -0.0162 0.9289 0.057 Uiso 1 1 calc R
H21B H 0.3011 -0.0308 0.9923 0.057 Uiso 1 1 calc R
H21C H 0.2232 -0.1051 0.9194 0.057 Uiso 1 1 calc R

loop_
_atom_site_aniso_label
_atom_site_aniso_U_11
_atom_site_aniso_U_22
_atom_site_aniso_U_33
_atom_site_aniso_U_23
_atom_site_aniso_U_13
_atom_site_aniso_U_12
O1 0.0247(5) 0.0252(5) 0.0237(5) -0.0058(4) 0.0008(4) -0.0039(4)
O2 0.0308(5) 0.0280(5) 0.0162(5) 0.0012(4) 0.0032(4) 0.0034(4)
O3 0.0232(5) 0.0216(4) 0.0260(5) -0.0005(4) -0.0011(4) -0.0036(4)
O4 0.0254(5) 0.0278(5) 0.0242(5) 0.0085(4) 0.0004(4) -0.0057(4)
N1 0.0159(5) 0.0199(5) 0.0168(5) 0.0007(4) 0.0006(4) -0.0025(4)
C1 0.0200(6) 0.0188(6) 0.0164(6) -0.0013(5) 0.0028(5) -0.0041(5)
C2 0.0228(7) 0.0246(6) 0.0217(7) 0.0011(6) 0.0003(5) 0.0001(5)
C3 0.0330(8) 0.0198(6) 0.0230(7) 0.0051(5) 0.0024(6) -0.0003(6)
C4 0.0300(7) 0.0209(6) 0.0237(7) 0.0001(5) 0.0076(6) -0.0078(6)
C5 0.0196(6) 0.0285(7) 0.0244(7) -0.0032(6) 0.0068(5) -0.0084(5)
C6 0.0170(6) 0.0319(7) 0.0272(7) -0.0043(6) 0.0041(5) -0.0022(6)
C7 0.0203(6) 0.0237(6) 0.0229(7) 0.0008(5) 0.0034(5) 0.0009(5)
C8 0.0187(6) 0.0200(6) 0.0162(6) -0.0020(5) 0.0049(5) -0.0010(5)
C9 0.0192(6) 0.0199(6) 0.0147(6) -0.0020(5) 0.0036(5) -0.0023(5)
C10 0.0221(6) 0.0217(6) 0.0174(6) -0.0026(5) 0.0046(5) -0.0039(5)
C11 0.0173(6) 0.0298(7) 0.0182(6) 0.0011(5) 0.0039(5) 0.0001(5)
C12 0.0201(7) 0.0329(7) 0.0270(7) 0.0008(6) 0.0040(6) 0.0036(6)
C13 0.0238(7) 0.0280(7) 0.0229(7) -0.0018(6) -0.0065(5) -0.0089(6)
C14 0.0439(9) 0.0297(7) 0.0204(7) -0.0031(6) -0.0045(6) -0.0051(7)
C15 0.0168(6) 0.0178(5) 0.0174(6) -0.0015(5) 0.0008(5) 0.0006(5)
C16 0.0169(6) 0.0194(5) 0.0179(6) 0.0011(5) 0.0019(5) -0.0010(5)
C17 0.0154(6) 0.0239(6) 0.0187(6) 0.0017(5) 0.0027(5) 0.0040(5)
C18 0.0274(7) 0.0255(6) 0.0206(7) 0.0043(6) -0.0003(6) 0.0007(6)
C19 0.0152(6) 0.0206(6) 0.0209(6) 0.0022(5) 0.0029(5) 0.0022(5)
C20 0.0318(8) 0.0330(7) 0.0262(8) 0.0018(6) -0.0021(6) 0.0072(6)
C21 0.0429(9) 0.0461(9) 0.0264(8) 0.0130(7) 0.0066(7) 0.0000(7)

loop_
_atom_type_symbol
_atom_type_description
_atom_type_scat_dispersion_real
_atom_type_scat_dispersion_imag
_atom_type_scat_source
C C 0.0033 0.0016 'International Tables Vol C Tables 4.2.6.8 and 6.1.1.4'
H H 0.0000 0.0000 'International Tables Vol C Tables 4.2.6.8 and 6.1.1.4'
N N 0.0061 0.0033 'International Tables Vol C Tables 4.2.6.8 and 6.1.1.4'
O O 0.0106 0.0060 'International Tables Vol C Tables 4.2.6.8 and 6.1.1.4'

loop_
_geom_angle_atom_site_label_1
_geom_angle_atom_site_label_2
_geom_angle_atom_site_label_3
_geom_angle
C17 O2 C18 117.51(10)
C19 O4 C18 118.02(9)
C1 N1 C13 112.48(9)
C1 N1 C11 112.11(9)
C13 N1 C11 109.57(9)
C1 N1 C15 104.42(8)
C13 N1 C15 109.54(8)
C11 N1 C15 108.53(8)
C2 C1 C9 121.71(11)
C2 C1 N1 128.83(11)
C9 C1 N1 109.38(10)
C1 C2 C3 116.32(12)
C4 C3 C2 123.12(12)
C3 C4 C10 120.44(11)
C6 C5 C10 120.32(11)
C5 C6 C7 122.32(12)
C8 C7 C6 118.75(12)
C7 C8 C9 119.12(11)
C7 C8 C15 130.24(11)
C9 C8 C15 110.53(10)
C1 C9 C8 113.64(10)
C1 C9 C10 122.41(11)
C8 C9 C10 123.88(11)
C9 C10 C4 115.93(12)
C9 C10 C5 115.57(11)
C4 C10 C5 128.45(11)
C12 C11 N1 116.01(10)
C14 C13 N1 113.88(10)
C16 C15 C8 117.48(10)
C16 C15 N1 116.70(9)
C8 C15 N1 101.43(9)
C17 C16 C19 121.51(11)
C17 C16 C15 120.90(10)
C19 C16 C15 117.48(11)
O1 C17 O2 115.86(11)
O1 C17 C16 127.20(11)
O2 C17 C16 116.87(10)
O4 C18 O2 110.82(10)
O4 C18 C21 106.25(11)
O2 C18 C21 106.15(11)
O4 C18 C20 110.82(11)
O2 C18 C20 109.26(10)
C21 C18 C20 113.43(11)
O3 C19 O4 116.62(10)
O3 C19 C16 126.93(11)
O4 C19 C16 116.43(11)

loop_
_geom_bond_atom_site_label_1
_geom_bond_atom_site_label_2
_geom_bond_distance
O1 C17 1.2254(14)
O2 C17 1.3845(14)
O2 C18 1.4386(15)
O3 C19 1.2235(15)
O4 C19 1.3846(14)
O4 C18 1.4290(15)
N1 C1 1.4843(14)
N1 C13 1.5195(15)
N1 C11 1.5267(15)
N1 C15 1.6603(15)
C1 C2 1.3639(17)
C1 C9 1.3955(17)
C2 C3 1.4220(17)
C3 C4 1.3715(18)
C4 C10 1.4184(17)
C5 C6 1.3702(18)
C5 C10 1.4227(18)
C6 C7 1.4140(16)
C7 C8 1.3639(17)
C8 C9 1.3959(17)
C8 C15 1.5047(16)
C9 C10 1.4071(16)
C11 C12 1.5135(17)
C13 C14 1.5128(18)
C15 C16 1.4691(16)
C16 C17 1.4152(17)
C16 C19 1.4214(16)
C18 C21 1.5085(18)
C18 C20 1.5178(18)
